data_4512762
loop_
_publ_author_name
'Mei, Lei'
'Wang, Cong-zhi'
'Wang, Lin'
'Zhao, Yu-liang'
'Chai, Zhi-fang'
'Shi, Wei-qun'

_publ_section_title
;
 Halogen Bonded Three-Dimensional Uranyl--Organic Compounds with
 Unprecedented Halogen--Halogen Interactions and Structure Diversity upon
 Variation of Halogen Substitution
;
_journal_issue 3
_journal_name_full 'Crystal Growth &amp; Design'
_journal_page_first 1395
_journal_paper_doi 10.1021/cg501783d
_journal_volume 15
_journal_year 2015
_chemical_formula_sum 'C11 H6 Br4 N2 O5 U'
_chemical_formula_weight 803.85
_chemical_name_systematic
; 
 ? 
;
_space_group_IT_number 73
_symmetry_cell_setting orthorhombic
_symmetry_space_group_name_Hall '-I 2b 2c'
_symmetry_space_group_name_H-M 'I b c a'
_atom_sites_solution_hydrogens geom
_atom_sites_solution_primary direct
_atom_sites_solution_secondary difmap
_audit_creation_method SHELXL-97
_cell_angle_alpha 90.00
_cell_angle_beta 90.00
_cell_angle_gamma 90.00
_cell_formula_units_Z 8
_cell_length_a 8.3785(3)
_cell_length_b 19.4370(8)
_cell_length_c 22.0629(10)
_cell_measurement_temperature 293(2)
_cell_volume 3593.0(3)
_computing_structure_refinement 'SHELXL-97 (Sheldrick, 1997)'
_computing_structure_solution 'SHELXS-97 (Sheldrick, 1990)'
_diffrn_ambient_temperature 293(2)
_diffrn_measured_fraction_theta_full 0.998
_diffrn_measured_fraction_theta_max 0.998
_diffrn_radiation_monochromator graphite
_diffrn_radiation_source 'fine-focus sealed tube'
_diffrn_radiation_type MoK\a
_diffrn_radiation_wavelength 0.71073
_diffrn_reflns_av_R_equivalents 0.0536
_diffrn_reflns_av_sigmaI/netI 0.0335
_diffrn_reflns_limit_h_max 9
_diffrn_reflns_limit_h_min -9
_diffrn_reflns_limit_k_max 23
_diffrn_reflns_limit_k_min -22
_diffrn_reflns_limit_l_max 26
_diffrn_reflns_limit_l_min -24
_diffrn_reflns_number 12480
_diffrn_reflns_theta_full 24.99
_diffrn_reflns_theta_max 24.99
_diffrn_reflns_theta_min 3.23
_exptl_absorpt_coefficient_mu 17.953
_exptl_crystal_colour yellow
_exptl_crystal_density_diffrn 2.972
_exptl_crystal_density_method 'not measured'
_exptl_crystal_description schistose
_exptl_crystal_F_000 2864
_refine_diff_density_max 1.624
_refine_diff_density_min -1.356
_refine_diff_density_rms 0.165
_refine_ls_extinction_method none
_refine_ls_goodness_of_fit_ref 1.050
_refine_ls_hydrogen_treatment mixed
_refine_ls_matrix_type full
_refine_ls_number_parameters 108
_refine_ls_number_reflns 1574
_refine_ls_number_restraints 0
_refine_ls_restrained_S_all 1.050
_refine_ls_R_factor_all 0.0355
_refine_ls_R_factor_gt 0.0285
_refine_ls_shift/su_max 0.002
_refine_ls_shift/su_mean 0.000
_refine_ls_structure_factor_coef Fsqd
_refine_ls_weighting_details 'calc w=1/[\s^2^(Fo^2^)+(0.0270P)^2^+32.1419P] where P=(Fo^2^+2Fc^2^)/3'
_refine_ls_weighting_scheme calc
_refine_ls_wR_factor_gt 0.0643
_refine_ls_wR_factor_ref 0.0682
_reflns_number_gt 1323
_reflns_number_total 1574
_reflns_threshold_expression >2sigma(I)
_cod_data_source_file cg501783d_si_002.cif
_cod_data_source_block U_3,5-DBPCA
_cod_depositor_comments 'Adding full bibliography for 4512755--4512762.cif.'
_cod_original_cell_volume 3593.0(2)
_cod_original_sg_symbol_H-M Ibca
_cod_database_code 4512762

loop_
_symmetry_equiv_pos_as_xyz
'x, y, z'
'-x, -y+1/2, z'
'x, -y, -z+1/2'
'-x, y+1/2, -z+1/2'
'x+1/2, y+1/2, z+1/2'
'-x+1/2, -y+1, z+1/2'
'x+1/2, -y+1/2, -z+1'
'-x+1/2, y+1, -z+1'
'-x, -y, -z'
'x, y-1/2, -z'
'-x, y, z-1/2'
'x, -y-1/2, z-1/2'
'-x+1/2, -y+1/2, -z+1/2'
'x+1/2, y, -z+1/2'
'-x+1/2, y+1/2, z'
'x+1/2, -y, z'

loop_
_atom_site_label
_atom_site_type_symbol
_atom_site_fract_x
_atom_site_fract_y
_atom_site_fract_z
_atom_site_U_iso_or_equiv
_atom_site_adp_type
_atom_site_occupancy
_atom_site_symmetry_multiplicity
_atom_site_calc_flag
_atom_site_refinement_flags
U1 U 0.7500 0.777201(15) 0.5000 0.01757(13) Uani 1 2 d S
Br1 Br 0.63767(11) 0.49232(4) 0.62162(4) 0.0544(3) Uani 1 1 d .
C4 C 0.7097(7) 0.6089(3) 0.5497(3) 0.0263(15) Uani 1 1 d .
H4 H 0.6830 0.6332 0.5846 0.032 Uiso 1 1 calc R
C3 C 0.7063(8) 0.5381(3) 0.5512(3) 0.0275(16) Uani 1 1 d .
C2 C 0.7500 0.5005(5) 0.5000 0.029(2) Uani 1 2 d S
O3 O 0.8191(6) 0.7756(2) 0.5754(2) 0.0334(11) Uani 1 1 d .
O1 O 0.5000 0.7500 0.5354(3) 0.0192(13) Uani 1 2 d S
Br2 Br 0.35728(17) 0.61727(8) 0.78989(6) 0.1096(5) Uani 1 1 d .
C7 C 0.5000 0.7500 0.7831(6) 0.072(5) Uani 1 2 d S
H7 H 0.5000 0.7500 0.8252 0.086 Uiso 1 2 calc SR
C5 C 0.4393(10) 0.6973(5) 0.6895(4) 0.057(2) Uani 1 1 d .
H5 H 0.3947 0.6609 0.6680 0.068 Uiso 1 1 calc R
C6 C 0.4399(10) 0.6944(5) 0.7508(4) 0.055(2) Uani 1 1 d .
N2 N 0.5000 0.7500 0.6587(4) 0.059(3) Uani 1 2 d S
H2 H 0.5000 0.7500 0.6197 0.071 Uiso 1 2 calc SR
N1 N 0.7500 0.6436(4) 0.5000 0.0218(17) Uani 1 2 d S
O2 O 0.6298(6) 0.3921(2) 0.4806(3) 0.0459(15) Uani 1 1 d .
C1 C 0.7500 0.4229(5) 0.5000 0.036(3) Uani 1 2 d S

loop_
_atom_site_aniso_label
_atom_site_aniso_U_11
_atom_site_aniso_U_22
_atom_site_aniso_U_33
_atom_site_aniso_U_23
_atom_site_aniso_U_13
_atom_site_aniso_U_12
U1 0.0189(2) 0.00684(19) 0.0269(2) 0.000 0.00057(13) 0.000
Br1 0.0697(6) 0.0338(4) 0.0597(6) 0.0208(4) 0.0080(4) -0.0062(4)
C4 0.028(4) 0.011(3) 0.040(4) 0.000(3) -0.003(3) 0.000(3)
C3 0.027(4) 0.018(3) 0.037(4) 0.013(3) -0.004(3) -0.002(3)
C2 0.025(5) 0.007(5) 0.056(7) 0.000 -0.010(4) 0.000
O3 0.037(3) 0.029(3) 0.035(3) -0.006(2) -0.002(2) -0.005(2)
O1 0.020(3) 0.013(3) 0.024(3) 0.000 0.000 0.000(2)
Br2 0.1132(11) 0.1327(12) 0.0830(9) 0.0523(9) 0.0208(8) 0.0190(9)
C7 0.055(9) 0.135(14) 0.026(7) 0.000 0.000 0.039(9)
C5 0.050(6) 0.078(7) 0.043(5) 0.005(5) -0.004(4) 0.001(5)
C6 0.043(5) 0.079(7) 0.043(5) 0.017(5) 0.007(4) 0.017(5)
N2 0.065(7) 0.083(8) 0.029(5) 0.000 0.000 -0.004(6)
N1 0.021(4) 0.010(4) 0.034(5) 0.000 -0.007(3) 0.000
O2 0.032(3) 0.009(2) 0.097(5) -0.002(3) -0.025(3) 0.001(2)
C1 0.030(6) 0.010(5) 0.069(8) 0.000 -0.008(5) 0.000

loop_
_atom_type_symbol
_atom_type_description
_atom_type_scat_dispersion_real
_atom_type_scat_dispersion_imag
_atom_type_scat_source
C C 0.0033 0.0016 'International Tables Vol C Tables 4.2.6.8 and 6.1.1.4'
H H 0.0000 0.0000 'International Tables Vol C Tables 4.2.6.8 and 6.1.1.4'
N N 0.0061 0.0033 'International Tables Vol C Tables 4.2.6.8 and 6.1.1.4'
O O 0.0106 0.0060 'International Tables Vol C Tables 4.2.6.8 and 6.1.1.4'
Br Br -0.2901 2.4595 'International Tables Vol C Tables 4.2.6.8 and 6.1.1.4'
U U -9.6767 9.6646 'International Tables Vol C Tables 4.2.6.8 and 6.1.1.4'

loop_
_geom_angle_atom_site_label_1
_geom_angle_atom_site_label_2
_geom_angle_atom_site_label_3
_geom_angle
_geom_angle_site_symmetry_1
_geom_angle_site_symmetry_3
O3 U1 O3 178.0(3) 8_645 .
O3 U1 O1 88.5(2) 8_645 7_565
O3 U1 O1 91.0(2) . 7_565
O3 U1 O1 91.0(2) 8_645 .
O3 U1 O1 88.5(2) . .
O1 U1 O1 153.39(3) 7_565 .
O3 U1 O2 89.2(2) 8_645 15_655
O3 U1 O2 92.6(2) . 15_655
O1 U1 O2 77.21(11) 7_565 15_655
O1 U1 O2 129.39(11) . 15_655
O3 U1 O2 92.6(2) 8_645 10_566
O3 U1 O2 89.2(2) . 10_566
O1 U1 O2 129.39(11) 7_565 10_566
O1 U1 O2 77.21(11) . 10_566
O2 U1 O2 52.2(2) 15_655 10_566
O3 U1 N1 88.99(14) 8_645 .
O3 U1 N1 88.99(14) . .
O1 U1 N1 76.695(14) 7_565 .
O1 U1 N1 76.695(13) . .
O2 U1 N1 153.88(11) 15_655 .
O2 U1 N1 153.88(11) 10_566 .
O3 U1 C1 91.01(14) 8_645 10_566
O3 U1 C1 91.01(14) . 10_566
O1 U1 C1 103.305(14) 7_565 10_566
O1 U1 C1 103.305(13) . 10_566
O2 U1 C1 26.12(11) 15_655 10_566
O2 U1 C1 26.12(11) 10_566 10_566
N1 U1 C1 180.000(2) . 10_566
N1 C4 C3 122.1(7) . .
C4 C3 C2 119.9(7) . .
C4 C3 Br1 120.0(6) . .
C2 C3 Br1 120.1(5) . .
C3 C2 C3 116.8(9) 8_645 .
C3 C2 C1 121.6(4) 8_645 .
C3 C2 C1 121.6(4) . .
U1 O1 U1 140.2(3) 2_665 .
C6 C7 C6 118.3(11) . 2_665
N2 C5 C6 122.7(10) . .
C5 C6 C7 118.8(9) . .
C5 C6 Br2 119.6(8) . .
C7 C6 Br2 121.6(7) . .
C5 N2 C5 118.6(11) . 2_665
C4 N1 C4 119.1(8) 8_645 .
C4 N1 U1 120.4(4) 8_645 .
C4 N1 U1 120.4(4) . .
C1 O2 U1 92.6(5) . 10_556
O2 C1 O2 122.6(9) . 8_645
O2 C1 C2 118.7(5) . .
O2 C1 C2 118.7(5) 8_645 .
O2 C1 U1 61.3(5) . 10_556
O2 C1 U1 61.3(5) 8_645 10_556
C2 C1 U1 180.000(1) . 10_556

loop_
_geom_bond_atom_site_label_1
_geom_bond_atom_site_label_2
_geom_bond_distance
_geom_bond_site_symmetry_2
U1 O3 1.763(5) 8_645
U1 O3 1.763(5) .
U1 O1 2.297(2) 7_565
U1 O1 2.2974(19) .
U1 O2 2.487(5) 15_655
U1 O2 2.487(4) 10_566
U1 N1 2.597(7) .
U1 C1 2.832(10) 10_566
Br1 C3 1.880(7) .
C4 N1 1.332(8) .
C4 C3 1.376(9) .
C3 C2 1.395(9) .
C2 C3 1.395(9) 8_645
C2 C1 1.509(13) .
O1 U1 2.2974(19) 2_665
Br2 C6 1.863(9) .
C7 C6 1.388(11) .
C7 C6 1.388(11) 2_665
C5 N2 1.330(10) .
C5 C6 1.355(11) .
N2 C5 1.330(10) 2_665
N1 C4 1.332(8) 8_645
O2 C1 1.248(7) .
O2 U1 2.487(4) 10_556
C1 O2 1.248(7) 8_645
C1 U1 2.832(10) 10_556
